data_2007235
loop_
_publ_author_name
'Montserrat, Noem\'i'
'Virtudes Moreno'
'Xavier Solans'
'Merc\'e Font-Bard\'ia'

_publ_section_title
;
 A New Phase of Sodium Succinate Hexahydrate
;
_journal_issue 5
_journal_name_full 'Acta Crystallographica Section C'
_journal_page_first 578
_journal_page_last 580
_journal_paper_doi 10.1107/S0108270197017393
_journal_volume 54
_journal_year 1998
_chemical_formula_iupac '2Na + , C4 H4 O4 2- , 6H2 O'
_chemical_formula_moiety 'Na2(C4H4O4) . 6 H2O'
_chemical_formula_sum 'C4 H16 Na2 O10'
_chemical_formula_weight 270.15
_chemical_name_systematic '     \b-Sodium succinate hexahydrate'
_space_group_IT_number 14
_symmetry_cell_setting monoclinic
_symmetry_space_group_name_Hall '-P 2ybc'
_symmetry_space_group_name_H-M 'P 1 21/c 1'
_cell_angle_alpha 90.00
_cell_angle_beta 102.614(13)
_cell_angle_gamma 90.00
_cell_formula_units_Z 2
_cell_length_a 8.9033(8)
_cell_length_b 6.300(3)
_cell_length_c 10.717(2)
_cell_measurement_reflns_used 25
_cell_measurement_temperature 293(2)
_cell_measurement_theta_max 25
_cell_measurement_theta_min 12
_cell_volume 586.6(3)
_computing_cell_refinement 'CAD-4/PC V2.0'
_computing_data_collection 'CAD-4/PC V2.0 (Kretschmar, 1996)'
_computing_data_reduction 'CFEO (Solans, 1978)'
_computing_molecular_graphics 'ORTEP (Johnson, 1976; Brueggermann & Schmid, 1990)'
_computing_publication_material 'PLATON (Spek, 1990)'
_computing_structure_refinement 'SHELXL93 (Sheldrick, 1993)'
_computing_structure_solution 'SHELXS86 (Sheldrick, 1990)'
_diffrn_measurement_device_type 'Enraf-Nonius CAD4'
_diffrn_measurement_method \w--2\q
_diffrn_radiation_monochromator graphite
_diffrn_radiation_source 'fine-focus sealed tube'
_diffrn_radiation_type 'Mo K\a'
_diffrn_radiation_wavelength 0.71069
_diffrn_reflns_av_R_equivalents 0.0280
_diffrn_reflns_av_sigmaI/netI 0.0145
_diffrn_reflns_limit_h_max 12
_diffrn_reflns_limit_h_min -12
_diffrn_reflns_limit_k_max 8
_diffrn_reflns_limit_k_min -2
_diffrn_reflns_limit_l_max 15
_diffrn_reflns_limit_l_min 0
_diffrn_reflns_number 1812
_diffrn_reflns_theta_max 29.95
_diffrn_reflns_theta_min 2.34
_diffrn_standards_decay_% 0
_diffrn_standards_interval_time '120 min.'
_diffrn_standards_number 3
_exptl_absorpt_coefficient_mu 0.209
_exptl_absorpt_correction_type none
_exptl_crystal_colour colourless
_exptl_crystal_density_diffrn 1.529
_exptl_crystal_density_method 'not measured'
_exptl_crystal_description prism
_exptl_crystal_F_000 284
_exptl_crystal_size_max 0.3
_exptl_crystal_size_mid 0.2
_exptl_crystal_size_min 0.2
_refine_diff_density_max 0.239
_refine_diff_density_min -0.193
_refine_ls_extinction_coef 1.30(4)
_refine_ls_extinction_method SHELXL93_(Sheldrick,_1993)
_refine_ls_goodness_of_fit_all 1.059
_refine_ls_goodness_of_fit_obs 1.080
_refine_ls_hydrogen_treatment 'H atoms: see text'
_refine_ls_matrix_type full
_refine_ls_number_parameters 112
_refine_ls_number_reflns 1716
_refine_ls_number_restraints 0
_refine_ls_restrained_S_all 1.456
_refine_ls_restrained_S_obs 1.080
_refine_ls_R_factor_all 0.0404
_refine_ls_R_factor_obs .0289
_refine_ls_shift/esd_max 0.002
_refine_ls_shift/esd_mean 0.000
_refine_ls_structure_factor_coef Fsqd
_refine_ls_weighting_details 'w = 1/[\s^2^(Fo^2^)+(0.0516P)^2^+0.0332P] where P=(Fo^2^+2Fc^2^)/3'
_refine_ls_weighting_scheme calc
_refine_ls_wR_factor_all 0.1076
_refine_ls_wR_factor_obs .0746
_reflns_number_observed 1467
_reflns_number_total 1716
_reflns_observed_criterion I>2\s(I)
_cod_data_source_file jz1231.cif
_cod_data_source_block virbc1
_cod_depositor_comments
;
The following automatic conversions were performed:

'_refine_ls_weighting_scheme' value 'calc w =
1/[\s^2^(Fo^2^)+(0.0516P)^2^+0.0332P] where P=(Fo^2^+2Fc^2^)/3' was
changed to 'calc'. New tag '_refine_ls_weighting_details' was
created. The value of the new tag was set to 'w =
1/[\s^2^(Fo^2^)+(0.0516P)^2^+0.0332P] where P=(Fo^2^+2Fc^2^)/3'.

Automatic conversion script
Id: cif_fix_values 3143 2015-03-26 13:38:13Z robertas 
;
_cod_original_sg_symbol_H-M 'P 21/c'
_cod_original_formula_sum 'Na2 C4 H16 O10'
_cod_database_code 2007235

loop_
_symmetry_equiv_pos_as_xyz
'x, y, z'
'-x, y+1/2, -z+1/2'
'-x, -y, -z'
'x, -y-1/2, z-1/2'

loop_
_atom_site_aniso_label
_atom_site_aniso_U_11
_atom_site_aniso_U_22
_atom_site_aniso_U_33
_atom_site_aniso_U_12
_atom_site_aniso_U_13
_atom_site_aniso_U_23
Na .0280(2) .0275(2) .0317(2) .00266(12) .00730(13) .00138(12)
O1 .0257(3) .0285(3) .0379(3) .0009(2) .0047(2) -.0044(2)
O2 .0251(3) .0354(3) .0384(3) .0041(2) .0046(2) -.0091(2)
O3 .0275(3) .0390(4) .0463(4) -.0058(3) .0094(3) -.0106(3)
O4 .0303(3) .0303(3) .0427(4) .0043(2) .0058(2) -.0053(3)
O5 .0303(3) .0296(3) .0306(3) -.0012(2) .0060(2) -.0010(2)
C1 .0263(4) .0247(4) .0287(3) .0085(2) .0076(3) .0016(3)
C2 .0246(11) .045(2) .0379(11) .0120(9) .0014(8) -.0169(12)
C2' .0280(11) .0310(12) .0286(8) .0117(8) .0114(8) .0049(9)

loop_
_atom_site_label
_atom_site_fract_x
_atom_site_fract_y
_atom_site_fract_z
_atom_site_U_iso_or_equiv
_atom_site_thermal_displace_type
_atom_site_calc_flag
_atom_site_refinement_flags
_atom_site_occupancy
_atom_site_disorder_group
_atom_site_type_symbol
Na .90977(4) .00010(5) .13159(3) .02892(14) Uani d . 1 . Na
O1 .81083(7) .32593(10) .02824(6) .0311(2) Uani d . 1 . O
O2 .61564(7) .22614(11) -.12564(6) .0333(2) Uani d . 1 . O
O3 .67995(8) -.06464(12) .20910(7) .0374(2) Uani d . 1 . O
O4 .83393(7) -.09879(11) -.10539(7) .0348(2) Uani d . 1 . O
O5 1.00138(7) -.35940(10) .15629(6) .0302(2) Uani d . 1 . O
C1 .67015(9) .32362(12) -.02337(7) .0263(2) Uani d . 1 . C
H3 .5954(17) -.119(3) .1785(15) .046(3) Uiso d . 1 . H
H3A .6645(16) .049(3) .2465(16) .049(4) Uiso d . 1 . H
H4 .7602(17) -.005(2) -.1234(15) .041(3) Uiso d . 1 . H
H4A .7975(16) -.194(3) -.1530(15) .044(3) Uiso d . 1 . H
H5 .9333(18) -.447(2) .1211(14) .041(3) Uiso d . 1 . H
H5A 1.0604(14) -.349(2) .1082(13) .038(3) Uiso d . 1 . H
C2 .5811(3) .4836(5) .0373(3) .0368(6) Uani d P .50 1 C
H2A .5783(3) .4360(5) .1228(3) .57(16) Uiso calc PR .50 1 H
H2B .6350(3) .6184(5) .0450(3) .080(11) Uiso calc PR .50 1 H
C2' .5438(3) .4106(4) .0409(2) .0284(5) Uani d P .50 2 C
H2'A .4732(3) .2975(4) .0502(2) .056(8) Uiso calc PR .50 2 H
H2'B .5902(3) .4641(4) .1254(2) .026(5) Uiso calc PR .50 2 H

loop_
_atom_type_symbol
_atom_type_scat_dispersion_real
_atom_type_scat_dispersion_imag
_atom_type_scat_source
C 0.0033 0.0016 ' International Tables Vol C Tables 4.2.6.8 and 6.1.1.4'
H 0.0000 0.0000 ' International Tables Vol C Tables 4.2.6.8 and 6.1.1.4'
O 0.0106 0.0060 ' International Tables Vol C Tables 4.2.6.8 and 6.1.1.4'
Na 0.0362 0.0249 ' International Tables Vol C Tables 4.2.6.8 and 6.1.1.4'

loop_
_geom_angle_atom_site_label_1
_geom_angle_atom_site_label_2
_geom_angle_atom_site_label_3
_geom_angle_site_symmetry_1
_geom_angle_site_symmetry_3
_geom_angle
_geom_angle_publ_flag
O5 Na O3 . . 95.51(3) yes
O5 Na O1 . . 159.45(3) yes
O3 Na O1 . . 92.87(3) yes
O5 Na O5 . 2_755 102.06(2) yes
O3 Na O5 . 2_755 82.24(3) yes
O1 Na O5 . 2_755 97.63(3) yes
O5 Na O4 . 3_755 87.10(3) yes
O3 Na O4 . 3_755 166.05(3) yes
O1 Na O4 . 3_755 89.27(3) yes
O5 Na O4 2_755 3_755 83.81(3) yes
O5 Na O4 . . 83.66(3) yes
O3 Na O4 . . 103.98(3) yes
O1 Na O4 . . 76.12(3) yes
O5 Na O4 2_755 . 171.24(3) yes
O4 Na O4 3_755 . 89.92(3) yes
O5 Na Na . 3_755 83.41(2) ?
O3 Na Na . 3_755 147.56(3) ?
O1 Na Na . 3_755 79.50(2) ?
O5 Na Na 2_755 3_755 129.82(2) ?
O4 Na Na 3_755 3_755 46.32(2) ?
O4 Na Na . 3_755 43.60(2) ?
O5 Na Na . 2_755 124.92(3) ?
O3 Na Na . 2_755 99.36(2) ?
O1 Na Na . 2_755 71.78(3) ?
O5 Na Na 2_755 2_755 30.48(2) ?
O4 Na Na 3_755 2_755 68.25(2) ?
O4 Na Na . 2_755 140.92(2) ?
Na Na Na 3_755 2_755 107.81(2) ?
O5 Na Na . 2_745 30.54(2) ?
O3 Na Na . 2_745 84.54(2) ?
O1 Na Na . 2_745 169.92(2) ?
O5 Na Na 2_755 2_745 72.39(3) ?
O4 Na Na 3_755 2_745 90.97(2) ?
O4 Na Na . 2_745 113.95(3) ?
Na Na Na 3_755 2_745 107.78(2) ?
Na Na Na 2_755 2_745 98.98(3) ?
O5 Na H5A . . 18.1(3) ?
O3 Na H5A . . 112.5(3) ?
O1 Na H5A . . 144.8(3) ?
O5 Na H5A 2_755 . 109.3(3) ?
O4 Na H5A 3_755 . 72.0(3) ?
O4 Na H5A . . 74.3(3) ?
Na Na H5A 3_755 . 65.9(3) ?
Na Na H5A 2_755 . 124.0(3) ?
Na Na H5A 2_745 . 44.0(3) ?
C1 O1 Na . . 115.03(5) ?
Na O3 H3 . . 134.6(10) ?
Na O3 H3A . . 105.0(10) ?
H3 O3 H3A . . 108.1(14) ?
Na O4 Na 3_755 . 90.08(3) ?
Na O4 H4 3_755 . 118.5(9) ?
Na O4 H4 . . 94.4(10) ?
Na O4 H4A 3_755 . 111.9(10) ?
Na O4 H4A . . 142.3(11) ?
H4 O4 H4A . . 100.6(13) ?
Na O5 Na . 2_745 118.98(3) ?
Na O5 H5 . . 111.9(9) ?
Na O5 H5 2_745 . 103.8(10) ?
Na O5 H5A . . 95.9(9) ?
Na O5 H5A 2_745 . 120.2(9) ?
H5 O5 H5A . . 105.7(14) ?
O1 C1 O2 . . 123.25(7) ?
O1 C1 C2 . . 111.67(11) ?
O2 C1 C2 . . 124.10(11) ?
O1 C1 C2' . . 123.67(13) ?
O2 C1 C2' . . 112.49(13) ?
C2 C2 C1 3_665 . 113.3(3) ?
C2 C2 H2A 3_665 . 108.9(3) ?
C1 C2 H2A . . 108.91(14) ?
C2 C2 H2B 3_665 . 108.9(3) ?
C1 C2 H2B . . 108.91(14) ?
H2A C2 H2B . . 107.7 ?
C2' C2' C1 3_665 . 109.6(2) ?
C2' C2' H2'A 3_665 . 109.7(2) ?
C1 C2' H2'A . . 109.75(11) ?
C2' C2' H2'B 3_665 . 109.7(2) ?
C1 C2' H2'B . . 109.75(11) ?
H2'A C2' H2'B . . 108.2 ?

loop_
_geom_bond_atom_site_label_1
_geom_bond_atom_site_label_2
_geom_bond_site_symmetry_2
_geom_bond_distance
_geom_bond_publ_flag
Na O5 . 2.4022(12) yes
Na O3 . 2.4054(8) yes
Na O1 . 2.4063(11) yes
Na O5 2_755 2.4066(8) yes
Na O4 3_755 2.4397(8) yes
Na O4 . 2.5584(9) yes
Na Na 3_755 3.5377(9) yes
Na Na 2_755 4.1430(13) yes
Na Na 2_745 4.1430(13) yes
Na H5A . 2.615(13) ?
O1 C1 . 1.2540(10) yes
O2 C1 . 1.2576(11) yes
O3 H3 . .83(2) ?
O3 H3A . .84(2) ?
O4 Na 3_755 2.4397(8) no
O4 H4 . .875(15) ?
O4 H4A . .81(2) ?
O5 Na 2_745 2.4066(8) ?
O5 H5 . .84(2) ?
O5 H5A . .815(13) ?
C1 C2 . 1.513(3) yes
C1 C2' . 1.542(2) yes
C2 C2 3_665 1.504(5) yes
C2 H2A . .97 ?
C2 H2B . .97 ?
C2' C2' 3_665 1.533(5) yes
C2' H2'A . .97 ?
C2' H2'B . .97 ?

loop_
_geom_hbond_atom_site_label_D
_geom_hbond_atom_site_label_H
_geom_hbond_atom_site_label_A
_geom_hbond_site_symmetry_A
_geom_hbond_distance_DH
_geom_hbond_distance_HA
_geom_hbond_distance_DA
_geom_hbond_angle_DHA
_geom_hbond_publ_flag
O3 H3 O2 3_655 0.827(16) 1.960(16) 2.7808(16) 171.7(16) yes
O3 H3A O2 4_566 0.846(18) 2.082(18) 2.9078(17) 165.1(16) yes
O4 H4 O2 . 0.873(14) 1.940(14) 2.7983(16) 167.3(15) yes
O4 H4A O3 4_555 0.808(17) 2.217(17) 3.0229(18) 174.8(16) yes
O5 H5 O1 1_545 0.845(15) 1.937(14) 2.7703(16) 168.5(15) yes
O5 H5A O1 3_755 0.815(13) 2.051(13) 2.8627(16) 174.0(13) yes
